data_7032778
loop_
_publ_author_name
'Ghosh, Biswa Nath'
'Topi\'c, Filip'
'Sahoo, Prasit Kumar'
'Mal, Prasenjit'
'Linnera, Jarno'
'Kalenius, Elina'
'Tuononen, Heikki M.'
'Rissanen, Kari'

_publ_section_title
;
 Synthesis, structure and photophysical properties of a highly luminescent
 terpyridine-diphenylacetylene hybrid fluorophore and its metal complexes.
;
_journal_issue 1
_journal_name_full 'Dalton transactions (Cambridge, England : 2003)'
_journal_page_first 254
_journal_page_last 267
_journal_paper_doi 10.1039/c4dt02728k
_journal_volume 44
_journal_year 2015
_chemical_formula_moiety 'C30 H21 N3 O'
_chemical_formula_sum 'C30 H21 N3 O'
_chemical_formula_weight 439.50
_space_group_crystal_system monoclinic
_space_group_IT_number 14
_space_group_name_Hall '-P 2ybc'
_space_group_name_H-M_alt 'P 1 21/c 1'
_symmetry_space_group_name_Hall '-P 2ybc'
_symmetry_space_group_name_H-M 'P 1 21/c 1'
_atom_sites_solution_hydrogens geom
_atom_sites_solution_primary iterative
_atom_sites_solution_secondary difmap
_audit_creation_method SHELXL-2013
_cell_angle_alpha 90
_cell_angle_beta 103.3099(16)
_cell_angle_gamma 90
_cell_formula_units_Z 4
_cell_length_a 16.6843(5)
_cell_length_b 8.3034(3)
_cell_length_c 16.3540(4)
_cell_measurement_reflns_used 3999
_cell_measurement_temperature 123.0(1)
_cell_measurement_theta_max 28.283
_cell_measurement_theta_min 0.407
_cell_volume 2204.77(12)
_computing_cell_refinement 'HKL Scalepack (Otwinowski & Minor, 1997)'
_computing_data_collection 'Collect (Bruker AXS BV, 1997-2004)'
_computing_data_reduction 'HKL Denzo and Scalepack (Otwinowski & Minor, 1997)'
_computing_molecular_graphics
;
 Mercury CSD 3.3 (Macrae et al., 2008)
 &
 Persistence of Vision Pty. Ltd. (2004)
    Persistence of Vision Raytracer (Version 3.6)
    [Computer software].
      Retrieved from http://www.povray.org/download/
;
_computing_publication_material 'WinGX (Farrugia, 2012)'
_computing_structure_refinement 'SHELXL-2013 (Sheldrick, 2008)'
_computing_structure_solution 'Superflip (Palatinus & Chapuis, 2007)'
_diffrn_ambient_temperature 123.0(1)
_diffrn_detector_area_resol_mean 9
_diffrn_measured_fraction_theta_full 0.993
_diffrn_measured_fraction_theta_max 0.993
_diffrn_measurement_device '95mm CCD camera on \k-goniostat'
_diffrn_measurement_device_type KappaCCD
_diffrn_measurement_method '\f scans + \w scans'
_diffrn_radiation_monochromator 'horizonally mounted graphite crystal'
_diffrn_radiation_source 'fine-focus sealed tube'
_diffrn_radiation_type MoK\a
_diffrn_radiation_wavelength 0.71073
_diffrn_reflns_av_R_equivalents 0.0261
_diffrn_reflns_av_unetI/netI 0.0405
_diffrn_reflns_Laue_measured_fraction_full 0.993
_diffrn_reflns_Laue_measured_fraction_max 0.993
_diffrn_reflns_limit_h_max 19
_diffrn_reflns_limit_h_min -20
_diffrn_reflns_limit_k_max 9
_diffrn_reflns_limit_k_min -9
_diffrn_reflns_limit_l_max 19
_diffrn_reflns_limit_l_min -19
_diffrn_reflns_number 9296
_diffrn_reflns_point_group_measured_fraction_full 0.993
_diffrn_reflns_point_group_measured_fraction_max 0.993
_diffrn_reflns_theta_full 25.250
_diffrn_reflns_theta_max 25.247
_diffrn_reflns_theta_min 2.509
_exptl_absorpt_coefficient_mu 0.082
_exptl_absorpt_correction_T_max 0.7457
_exptl_absorpt_correction_T_min 0.6075
_exptl_absorpt_correction_type multi-scan
_exptl_absorpt_process_details 'SADABS 2008 (Sheldrick, 1996)'
_exptl_crystal_colour orange-yellow
_exptl_crystal_density_diffrn 1.324
_exptl_crystal_density_method 'not measured'
_exptl_crystal_description block
_exptl_crystal_F_000 920
_exptl_crystal_size_max 0.600
_exptl_crystal_size_mid 0.500
_exptl_crystal_size_min 0.500
_refine_diff_density_max 0.167
_refine_diff_density_min -0.156
_refine_diff_density_rms 0.035
_refine_ls_extinction_method none
_refine_ls_goodness_of_fit_ref 1.047
_refine_ls_hydrogen_treatment constr
_refine_ls_matrix_type full
_refine_ls_number_parameters 308
_refine_ls_number_reflns 3948
_refine_ls_number_restraints 0
_refine_ls_restrained_S_all 1.047
_refine_ls_R_factor_all 0.0546
_refine_ls_R_factor_gt 0.0401
_refine_ls_shift/su_max 0.000
_refine_ls_shift/su_mean 0.000
_refine_ls_structure_factor_coef Fsqd
_refine_ls_weighting_details 'w=1/[\s^2^(Fo^2^)+(0.0463P)^2^+0.5708P] where P=(Fo^2^+2Fc^2^)/3'
_refine_ls_weighting_scheme calc
_refine_ls_wR_factor_gt 0.0968
_refine_ls_wR_factor_ref 0.1054
_reflns_Friedel_coverage 0.000
_reflns_number_gt 3122
_reflns_number_total 3948
_reflns_threshold_expression 'I > 2\s(I)'
_cod_data_source_file c4dt02728k2.cif
_cod_data_source_block L
_cod_depositor_comments 'Adding full bibliography for 7032778--7032782.cif.'
_cod_database_code 7032778
_shelx_space_group_comment
;
The symmetry employed for this shelxl refinement is uniquely defined
by the following loop, which should always be used as a source of
symmetry information in preference to the above space-group names.
They are only intended as comments.
;
_shelx_estimated_absorpt_t_min 0.953
_shelx_estimated_absorpt_t_max 0.960
_shelxl_version_number 2013-4

loop_
_space_group_symop_operation_xyz
'x, y, z'
'-x, y+1/2, -z+1/2'
'-x, -y, -z'
'x, -y-1/2, z-1/2'

loop_
_atom_site_label
_atom_site_type_symbol
_atom_site_fract_x
_atom_site_fract_y
_atom_site_fract_z
_atom_site_U_iso_or_equiv
_atom_site_adp_type
_atom_site_occupancy
_atom_site_site_symmetry_order
_atom_site_calc_flag
_atom_site_refinement_flags_posn
_atom_site_refinement_flags_adp
C2 C 0.29476(9) 0.68875(18) 0.25102(9) 0.0286(3) Uani 1 1 d . .
H2 H 0.2452 0.7485 0.2335 0.034 Uiso 1 1 calc R U
C3 C 0.35306(10) 0.70053(19) 0.20342(9) 0.0308(4) Uani 1 1 d . .
H3 H 0.3443 0.7683 0.1554 0.037 Uiso 1 1 calc R U
C4 C 0.42474(10) 0.61081(19) 0.22759(9) 0.0310(4) Uani 1 1 d . .
H4 H 0.4657 0.6143 0.1957 0.037 Uiso 1 1 calc R U
C5 C 0.43557(9) 0.51623(18) 0.29887(9) 0.0274(3) Uani 1 1 d . .
H5 H 0.4840 0.4533 0.3165 0.033 Uiso 1 1 calc R U
C6 C 0.37459(9) 0.51432(16) 0.34448(8) 0.0231(3) Uani 1 1 d . .
C7 C 0.38478(9) 0.42278(16) 0.42433(8) 0.0234(3) Uani 1 1 d . .
C9 C 0.46699(8) 0.25929(16) 0.52273(8) 0.0222(3) Uani 1 1 d . .
C10 C 0.41103(9) 0.26370(17) 0.57347(9) 0.0237(3) Uani 1 1 d . .
H10 H 0.4229 0.2088 0.6259 0.028 Uiso 1 1 calc R U
C11 C 0.33735(9) 0.34850(16) 0.54785(9) 0.0236(3) Uani 1 1 d . .
C12 C 0.32477(9) 0.42914(17) 0.47109(9) 0.0247(3) Uani 1 1 d . .
H12 H 0.2754 0.4882 0.4508 0.030 Uiso 1 1 calc R U
C13 C 0.54519(8) 0.16631(16) 0.54815(8) 0.0224(3) Uani 1 1 d . .
C14 C 0.60416(9) 0.17237(18) 0.50054(9) 0.0257(3) Uani 1 1 d . .
H14 H 0.5951 0.2358 0.4509 0.031 Uiso 1 1 calc R U
C15 C 0.67576(9) 0.08559(19) 0.52597(9) 0.0299(3) Uani 1 1 d . .
H15 H 0.7167 0.0884 0.4941 0.036 Uiso 1 1 calc R U
C16 C 0.68746(9) -0.00564(18) 0.59828(9) 0.0295(4) Uani 1 1 d . .
H16 H 0.7365 -0.0663 0.6174 0.035 Uiso 1 1 calc R U
C17 C 0.62572(9) -0.00628(18) 0.64217(9) 0.0296(3) Uani 1 1 d . .
H17 H 0.6336 -0.0696 0.6918 0.036 Uiso 1 1 calc R U
C19 C 0.27559(8) 0.35248(17) 0.60049(9) 0.0235(3) Uani 1 1 d . .
C20 C 0.21749(9) 0.47631(17) 0.59406(9) 0.0256(3) Uani 1 1 d . .
H20 H 0.2164 0.5597 0.5540 0.031 Uiso 1 1 calc R U
C21 C 0.16170(9) 0.47961(18) 0.64486(9) 0.0265(3) Uani 1 1 d . .
H21 H 0.1228 0.5647 0.6392 0.032 Uiso 1 1 calc R U
C22 C 0.16213(9) 0.35865(17) 0.70454(9) 0.0252(3) Uani 1 1 d . .
C23 C 0.21938(9) 0.23420(17) 0.71065(9) 0.0270(3) Uani 1 1 d . .
H23 H 0.2204 0.1506 0.7506 0.032 Uiso 1 1 calc R U
C24 C 0.27441(9) 0.23110(18) 0.65948(9) 0.0272(3) Uani 1 1 d . .
H24 H 0.3124 0.1445 0.6644 0.033 Uiso 1 1 calc R U
C25 C 0.10679(9) 0.35917(18) 0.76005(9) 0.0285(3) Uani 1 1 d . .
C26 C 0.06397(9) 0.35053(18) 0.80970(9) 0.0294(4) Uani 1 1 d . .
C27 C 0.01412(9) 0.33913(18) 0.87014(9) 0.0280(3) Uani 1 1 d . .
C28 C -0.06147(9) 0.41909(19) 0.85778(10) 0.0308(4) Uani 1 1 d . .
H28 H -0.0806 0.4814 0.8084 0.037 Uiso 1 1 calc R U
C29 C -0.10858(9) 0.40821(19) 0.91679(9) 0.0309(4) Uani 1 1 d . .
H29 H -0.1599 0.4629 0.9077 0.037 Uiso 1 1 calc R U
C30 C -0.08149(9) 0.31789(18) 0.98938(9) 0.0282(3) Uani 1 1 d . .
C31 C -0.00652(9) 0.23844(19) 1.00302(10) 0.0315(4) Uani 1 1 d . .
H31 H 0.0124 0.1766 1.0526 0.038 Uiso 1 1 calc R U
C32 C 0.04057(10) 0.25007(19) 0.94358(9) 0.0326(4) Uani 1 1 d . .
H32 H 0.0921 0.1960 0.9532 0.039 Uiso 1 1 calc R U
C34 C -0.10859(11) 0.2271(2) 1.11960(10) 0.0422(4) Uani 1 1 d . .
H34A H -0.0962 0.1153 1.1077 0.063 Uiso 1 1 calc R U
H34B H -0.1530 0.2290 1.1497 0.063 Uiso 1 1 calc R U
H34C H -0.0593 0.2775 1.1544 0.063 Uiso 1 1 calc R U
N1 N 0.30388(7) 0.59854(14) 0.32007(7) 0.0261(3) Uani 1 1 d . .
N8 N 0.45484(7) 0.33838(14) 0.44911(7) 0.0246(3) Uani 1 1 d . .
N18 N 0.55542(7) 0.07727(14) 0.61880(7) 0.0262(3) Uani 1 1 d . .
O33 O -0.13366(6) 0.31367(14) 1.04251(6) 0.0363(3) Uani 1 1 d . .

loop_
_atom_site_aniso_label
_atom_site_aniso_U_11
_atom_site_aniso_U_22
_atom_site_aniso_U_33
_atom_site_aniso_U_23
_atom_site_aniso_U_13
_atom_site_aniso_U_12
C2 0.0307(8) 0.0274(8) 0.0257(7) -0.0002(6) 0.0022(6) 0.0037(6)
C3 0.0384(9) 0.0299(8) 0.0237(7) 0.0018(6) 0.0060(7) 0.0023(7)
C4 0.0330(9) 0.0331(8) 0.0288(8) -0.0053(7) 0.0112(7) -0.0013(7)
C5 0.0265(8) 0.0275(8) 0.0275(8) -0.0036(6) 0.0048(6) 0.0018(6)
C6 0.0240(7) 0.0205(7) 0.0231(7) -0.0066(6) 0.0020(6) -0.0017(6)
C7 0.0246(7) 0.0195(7) 0.0242(7) -0.0046(6) 0.0021(6) -0.0024(6)
C9 0.0230(7) 0.0190(7) 0.0231(7) -0.0030(6) 0.0022(6) -0.0024(6)
C10 0.0231(7) 0.0225(7) 0.0244(7) -0.0001(6) 0.0034(6) -0.0004(6)
C11 0.0233(7) 0.0204(7) 0.0263(7) -0.0035(6) 0.0039(6) -0.0023(6)
C12 0.0227(7) 0.0219(7) 0.0284(8) -0.0030(6) 0.0034(6) 0.0015(6)
C13 0.0223(7) 0.0205(7) 0.0233(7) -0.0044(6) 0.0027(6) -0.0027(6)
C14 0.0244(8) 0.0287(8) 0.0241(7) -0.0022(6) 0.0056(6) 0.0001(6)
C15 0.0228(8) 0.0355(9) 0.0318(8) -0.0076(7) 0.0072(6) 0.0004(6)
C16 0.0220(8) 0.0290(8) 0.0344(8) -0.0069(7) 0.0002(6) 0.0038(6)
C17 0.0303(8) 0.0264(8) 0.0293(8) 0.0004(6) 0.0013(6) 0.0030(6)
C19 0.0215(7) 0.0237(7) 0.0234(7) -0.0045(6) 0.0015(6) -0.0020(6)
C20 0.0253(8) 0.0237(7) 0.0262(7) 0.0010(6) 0.0026(6) -0.0013(6)
C21 0.0230(8) 0.0249(7) 0.0304(8) -0.0033(6) 0.0037(6) 0.0022(6)
C22 0.0216(7) 0.0273(8) 0.0250(7) -0.0046(6) 0.0016(6) -0.0030(6)
C23 0.0273(8) 0.0244(7) 0.0287(7) 0.0013(6) 0.0052(6) -0.0012(6)
C24 0.0255(8) 0.0240(8) 0.0311(8) -0.0008(6) 0.0044(6) 0.0028(6)
C25 0.0251(8) 0.0290(8) 0.0298(8) -0.0032(7) 0.0032(6) -0.0004(6)
C26 0.0256(8) 0.0293(8) 0.0320(8) -0.0023(7) 0.0041(7) -0.0013(6)
C27 0.0259(8) 0.0277(8) 0.0307(8) -0.0049(6) 0.0074(6) -0.0035(6)
C28 0.0297(8) 0.0303(8) 0.0319(8) 0.0035(7) 0.0062(7) 0.0028(7)
C29 0.0244(8) 0.0328(8) 0.0355(8) 0.0013(7) 0.0069(7) 0.0043(6)
C30 0.0259(8) 0.0300(8) 0.0290(8) -0.0028(7) 0.0072(6) -0.0035(6)
C31 0.0282(8) 0.0366(9) 0.0283(8) 0.0031(7) 0.0039(6) 0.0011(7)
C32 0.0242(8) 0.0372(9) 0.0352(8) -0.0014(7) 0.0045(7) 0.0043(7)
C34 0.0430(10) 0.0523(11) 0.0341(8) 0.0064(8) 0.0145(8) 0.0003(8)
N1 0.0269(7) 0.0252(6) 0.0247(6) -0.0019(5) 0.0031(5) 0.0011(5)
N8 0.0246(6) 0.0229(6) 0.0248(6) -0.0026(5) 0.0027(5) -0.0006(5)
N18 0.0255(7) 0.0242(6) 0.0278(6) 0.0000(5) 0.0040(5) 0.0015(5)
O33 0.0292(6) 0.0495(7) 0.0330(6) 0.0050(5) 0.0126(5) 0.0029(5)

loop_
_atom_type_symbol
_atom_type_description
_atom_type_scat_dispersion_real
_atom_type_scat_dispersion_imag
_atom_type_scat_source
C C 0.0033 0.0016 'International Tables Vol C Tables 4.2.6.8 and 6.1.1.4'
H H 0.0000 0.0000 'International Tables Vol C Tables 4.2.6.8 and 6.1.1.4'
N N 0.0061 0.0033 'International Tables Vol C Tables 4.2.6.8 and 6.1.1.4'
O O 0.0106 0.0060 'International Tables Vol C Tables 4.2.6.8 and 6.1.1.4'

loop_
_geom_angle_atom_site_label_1
_geom_angle_atom_site_label_2
_geom_angle_atom_site_label_3
_geom_angle
N1 C2 C3 123.94(14)
N1 C2 H2 118.0
C3 C2 H2 118.0
C2 C3 C4 118.29(14)
C2 C3 H3 120.9
C4 C3 H3 120.9
C5 C4 C3 118.83(14)
C5 C4 H4 120.6
C3 C4 H4 120.6
C4 C5 C6 119.21(14)
C4 C5 H5 120.4
C6 C5 H5 120.4
N1 C6 C5 122.12(13)
N1 C6 C7 116.11(12)
C5 C6 C7 121.75(13)
N8 C7 C12 122.65(13)
N8 C7 C6 116.58(12)
C12 C7 C6 120.75(13)
N8 C9 C10 122.68(13)
N8 C9 C13 116.38(12)
C10 C9 C13 120.94(12)
C9 C10 C11 120.16(13)
C9 C10 H10 119.9
C11 C10 H10 119.9
C10 C11 C12 116.89(13)
C10 C11 C19 121.15(12)
C12 C11 C19 121.96(12)
C7 C12 C11 119.81(13)
C7 C12 H12 120.1
C11 C12 H12 120.1
N18 C13 C14 122.25(13)
N18 C13 C9 116.93(12)
C14 C13 C9 120.83(12)
C15 C14 C13 119.32(13)
C15 C14 H14 120.3
C13 C14 H14 120.3
C14 C15 C16 119.25(14)
C14 C15 H15 120.4
C16 C15 H15 120.4
C15 C16 C17 118.10(14)
C15 C16 H16 120.9
C17 C16 H16 120.9
N18 C17 C16 123.83(14)
N18 C17 H17 118.1
C16 C17 H17 118.1
C24 C19 C20 117.48(13)
C24 C19 C11 120.33(12)
C20 C19 C11 122.19(13)
C21 C20 C19 121.29(13)
C21 C20 H20 119.4
C19 C20 H20 119.4
C20 C21 C22 120.57(13)
C20 C21 H21 119.7
C22 C21 H21 119.7
C23 C22 C21 118.36(13)
C23 C22 C25 119.09(13)
C21 C22 C25 122.55(13)
C24 C23 C22 120.76(13)
C24 C23 H23 119.6
C22 C23 H23 119.6
C23 C24 C19 121.52(13)
C23 C24 H24 119.2
C19 C24 H24 119.2
C26 C25 C22 175.13(16)
C25 C26 C27 178.94(16)
C32 C27 C28 118.22(13)
C32 C27 C26 120.70(14)
C28 C27 C26 121.07(14)
C29 C28 C27 120.50(14)
C29 C28 H28 119.7
C27 C28 H28 119.7
C28 C29 C30 120.47(14)
C28 C29 H29 119.8
C30 C29 H29 119.8
O33 C30 C31 124.72(13)
O33 C30 C29 115.36(13)
C31 C30 C29 119.92(13)
C30 C31 C32 119.34(14)
C30 C31 H31 120.3
C32 C31 H31 120.3
C31 C32 C27 121.55(14)
C31 C32 H32 119.2
C27 C32 H32 119.2
O33 C34 H34A 109.5
O33 C34 H34B 109.5
H34A C34 H34B 109.5
O33 C34 H34C 109.5
H34A C34 H34C 109.5
H34B C34 H34C 109.5
C2 N1 C6 117.57(12)
C7 N8 C9 117.78(12)
C17 N18 C13 117.25(12)
C30 O33 C34 118.36(12)

loop_
_geom_bond_atom_site_label_1
_geom_bond_atom_site_label_2
_geom_bond_distance
C2 N1 1.3342(18)
C2 C3 1.382(2)
C2 H2 0.9500
C3 C4 1.387(2)
C3 H3 0.9500
C4 C5 1.383(2)
C4 H4 0.9500
C5 C6 1.393(2)
C5 H5 0.9500
C6 N1 1.3503(18)
C6 C7 1.4865(19)
C7 N8 1.3430(18)
C7 C12 1.3937(19)
C9 N8 1.3451(17)
C9 C10 1.3850(19)
C9 C13 1.4904(19)
C10 C11 1.395(2)
C10 H10 0.9500
C11 C12 1.395(2)
C11 C19 1.4875(19)
C12 H12 0.9500
C13 N18 1.3490(18)
C13 C14 1.3892(19)
C14 C15 1.375(2)
C14 H14 0.9500
C15 C16 1.380(2)
C15 H15 0.9500
C16 C17 1.385(2)
C16 H16 0.9500
C17 N18 1.3403(19)
C17 H17 0.9500
C19 C24 1.398(2)
C19 C20 1.400(2)
C20 C21 1.383(2)
C20 H20 0.9500
C21 C22 1.399(2)
C21 H21 0.9500
C22 C23 1.395(2)
C22 C25 1.436(2)
C23 C24 1.378(2)
C23 H23 0.9500
C24 H24 0.9500
C25 C26 1.201(2)
C26 C27 1.434(2)
C27 C32 1.393(2)
C27 C28 1.398(2)
C28 C29 1.381(2)
C28 H28 0.9500
C29 C30 1.389(2)
C29 H29 0.9500
C30 O33 1.3648(17)
C30 C31 1.386(2)
C31 C32 1.387(2)
C31 H31 0.9500
C32 H32 0.9500
C34 O33 1.4278(19)
C34 H34A 0.9800
C34 H34B 0.9800
C34 H34C 0.9800

loop_
_geom_torsion_atom_site_label_1
_geom_torsion_atom_site_label_2
_geom_torsion_atom_site_label_3
_geom_torsion_atom_site_label_4
_geom_torsion
N1 C2 C3 C4 1.4(2)
C2 C3 C4 C5 -1.3(2)
C3 C4 C5 C6 -0.3(2)
C4 C5 C6 N1 1.9(2)
C4 C5 C6 C7 -176.34(13)
N1 C6 C7 N8 179.89(12)
C5 C6 C7 N8 -1.77(19)
N1 C6 C7 C12 -1.61(19)
C5 C6 C7 C12 176.73(13)
N8 C9 C10 C11 2.0(2)
C13 C9 C10 C11 -178.62(12)
C9 C10 C11 C12 -1.4(2)
C9 C10 C11 C19 178.85(12)
N8 C7 C12 C11 1.5(2)
C6 C7 C12 C11 -176.95(12)
C10 C11 C12 C7 -0.3(2)
C19 C11 C12 C7 179.52(12)
N8 C9 C13 N18 -175.40(12)
C10 C9 C13 N18 5.19(19)
N8 C9 C13 C14 4.57(19)
C10 C9 C13 C14 -174.84(13)
N18 C13 C14 C15 -0.3(2)
C9 C13 C14 C15 179.75(13)
C13 C14 C15 C16 0.0(2)
C14 C15 C16 C17 0.3(2)
C15 C16 C17 N18 -0.4(2)
C10 C11 C19 C24 -22.8(2)
C12 C11 C19 C24 157.41(13)
C10 C11 C19 C20 156.59(14)
C12 C11 C19 C20 -23.2(2)
C24 C19 C20 C21 0.8(2)
C11 C19 C20 C21 -178.61(13)
C19 C20 C21 C22 0.2(2)
C20 C21 C22 C23 -0.8(2)
C20 C21 C22 C25 178.42(13)
C21 C22 C23 C24 0.4(2)
C25 C22 C23 C24 -178.87(13)
C22 C23 C24 C19 0.7(2)
C20 C19 C24 C23 -1.2(2)
C11 C19 C24 C23 178.18(13)
C32 C27 C28 C29 -0.6(2)
C26 C27 C28 C29 -179.46(14)
C27 C28 C29 C30 0.1(2)
C28 C29 C30 O33 -178.99(13)
C28 C29 C30 C31 0.2(2)
O33 C30 C31 C32 179.03(14)
C29 C30 C31 C32 -0.1(2)
C30 C31 C32 C27 -0.3(2)
C28 C27 C32 C31 0.7(2)
C26 C27 C32 C31 179.59(14)
C3 C2 N1 C6 0.1(2)
C5 C6 N1 C2 -1.8(2)
C7 C6 N1 C2 176.54(12)
C12 C7 N8 C9 -0.89(19)
C6 C7 N8 C9 177.58(11)
C10 C9 N8 C7 -0.85(19)
C13 C9 N8 C7 179.75(12)
C16 C17 N18 C13 0.1(2)
C14 C13 N18 C17 0.2(2)
C9 C13 N18 C17 -179.80(12)
C31 C30 O33 C34 2.7(2)
C29 C30 O33 C34 -178.11(14)
